data_2208749
loop_
_publ_author_name
'Asker, Erol'
'Masnovi, John'

_publ_section_title
;
 Bis(9-ethylcarbazol-3-yl)ethane
;
_journal_coeditor_code WN2005
_journal_issue 4
_journal_name_full 'Acta Crystallographica Section E'
_journal_page_first o1213
_journal_page_last o1215
_journal_paper_doi 10.1107/S1600536806005538
_journal_volume 62
_journal_year 2006
_chemical_formula_iupac 'C30 H28 N2'
_chemical_formula_moiety 'C30 H28 N2'
_chemical_formula_sum 'C30 H28 N2'
_chemical_formula_weight 416.54
_chemical_name_common
;
Bis(9-ethylcarbazol-3-yl)ethane
;
_chemical_name_systematic
;
Bis(9-ethyl-9H-carbazol-3-yl)ethane
;
_space_group_IT_number 33
_symmetry_cell_setting orthorhombic
_symmetry_space_group_name_Hall 'P -2n 2a'
_symmetry_space_group_name_H-M 'P 21 c n'
_atom_sites_solution_hydrogens geom
_atom_sites_solution_primary direct
_atom_sites_solution_secondary difmap
_audit_creation_method 'WinGX routine CIF_UPDATE'
_cell_angle_alpha 90
_cell_angle_beta 90
_cell_angle_gamma 90
_cell_formula_units_Z 4
_cell_length_a 8.1412(5)
_cell_length_b 17.2919(19)
_cell_length_c 16.434(2)
_cell_measurement_reflns_used 25
_cell_measurement_temperature 295(2)
_cell_measurement_theta_max 25.06
_cell_measurement_theta_min 1.71
_cell_volume 2313.5(4)
_computing_cell_refinement 'CAD-4-PC Software'
_computing_data_collection 'CAD-4-PC Software (Enraf--Nonius, 1993)'
_computing_data_reduction 'DATRD2  in NRCVAX (Gabe <i>et al.</i>,  1989)'
_computing_molecular_graphics 'ORTEP-3 for Windows (Farrugia, 1997) and PLATON (Spek, 2003)'
_computing_publication_material 'WinGX publication routines (Farrugia, 1999)'
_computing_structure_refinement 'SHELXL97 (Sheldrick, 1997)'
_computing_structure_solution 'SHELXS97 (Sheldrick, 1997)'
_diffrn_measured_fraction_theta_full 0.999
_diffrn_measured_fraction_theta_max 0.999
_diffrn_measurement_device 'Nonius CAD-4'
_diffrn_measurement_method \w
_diffrn_radiation_monochromator graphite
_diffrn_radiation_source 'fine-focus sealed tube'
_diffrn_radiation_type MoK\a
_diffrn_radiation_wavelength 0.71073
_diffrn_reflns_av_R_equivalents 0
_diffrn_reflns_limit_h_max 9
_diffrn_reflns_limit_h_min 0
_diffrn_reflns_limit_k_max 20
_diffrn_reflns_limit_k_min 0
_diffrn_reflns_limit_l_max 19
_diffrn_reflns_limit_l_min 0
_diffrn_reflns_number 2214
_diffrn_reflns_theta_full 25.06
_diffrn_reflns_theta_max 25.06
_diffrn_reflns_theta_min 1.71
_diffrn_standards_decay_% 0.7
_diffrn_standards_interval_time 120
_diffrn_standards_number 3
_exptl_absorpt_coefficient_mu 0.069
_exptl_absorpt_correction_type none
_exptl_crystal_colour colorless
_exptl_crystal_density_diffrn 1.196
_exptl_crystal_density_method 'not measured'
_exptl_crystal_description cube
_exptl_crystal_F_000 888
_exptl_crystal_size_max 0.50
_exptl_crystal_size_mid 0.50
_exptl_crystal_size_min 0.50
_refine_diff_density_max 0.131
_refine_diff_density_min -0.171
_refine_ls_extinction_method none
_refine_ls_goodness_of_fit_ref 0.921
_refine_ls_hydrogen_treatment constr
_refine_ls_matrix_type full
_refine_ls_number_parameters 289
_refine_ls_number_reflns 2214
_refine_ls_number_restraints 1
_refine_ls_restrained_S_all 0.921
_refine_ls_R_factor_all 0.1352
_refine_ls_R_factor_gt 0.0564
_refine_ls_shift/su_max 0.001
_refine_ls_shift/su_mean 0
_refine_ls_structure_factor_coef Fsqd
_refine_ls_weighting_details 'calc w=1/[\s^2^(Fo^2^)+(0.0589P)^2^] where P=(Fo^2^+2Fc^2^)/3'
_refine_ls_weighting_scheme calc
_refine_ls_wR_factor_gt 0.1099
_refine_ls_wR_factor_ref 0.1321
_reflns_number_gt 1136
_reflns_number_total 2214
_reflns_threshold_expression I>2\s(I)
_cod_data_source_file wn2005.cif
_cod_data_source_block I
_cod_database_code 2208749

loop_
_symmetry_equiv_pos_as_xyz
'x, y, z'
'x+1/2, y+1/2, -z+1/2'
'x+1/2, -y, -z'
'x, -y+1/2, z+1/2'

loop_
_atom_site_type_symbol
_atom_site_label
_atom_site_fract_x
_atom_site_fract_y
_atom_site_fract_z
_atom_site_U_iso_or_equiv
_atom_site_adp_type
_atom_site_calc_flag
_atom_site_refinement_flags
_atom_site_occupancy
N N 0.2388(6) 0.2407(3) -0.3389(2) 0.0571(13) Uani d . 1
C C1 0.2488(9) 0.3832(3) -0.3170(3) 0.0674(17) Uani d . 1
H H1 0.3068 0.3946 -0.3642 0.081 Uiso calc R 1
C C2 0.2033(9) 0.4400(3) -0.2636(3) 0.0725(19) Uani d . 1
H H2 0.2334 0.4907 -0.2756 0.087 Uiso calc R 1
C C3 0.1144(8) 0.4267(3) -0.1923(3) 0.0610(16) Uani d . 1
C C4 0.0700(7) 0.3515(3) -0.1752(3) 0.0558(16) Uani d . 1
H H4 0.009 0.3406 -0.1288 0.067 Uiso calc R 1
C C4A 0.1162(8) 0.2917(3) -0.2274(3) 0.0446(14) Uani d . 1
C C4B 0.0964(8) 0.2097(3) -0.2248(3) 0.0450(14) Uani d . 1
C C5 0.0314(7) 0.1574(3) -0.1680(3) 0.0588(16) Uani d . 1
H H5 -0.0174 0.1756 -0.1206 0.071 Uiso calc R 1
C C6 0.0397(9) 0.0795(4) -0.1825(4) 0.076(2) Uani d . 1
H H6 -0.0052 0.0449 -0.1453 0.091 Uiso calc R 1
C C7 0.1159(10) 0.0519(3) -0.2532(4) 0.077(2) Uani d . 1
H H7 0.1221 -0.0011 -0.262 0.092 Uiso calc R 1
C C8 0.1817(8) 0.1015(4) -0.3097(4) 0.0691(19) Uani d . 1
H H8 0.2308 0.0827 -0.3569 0.083 Uiso calc R 1
C C8A 0.1730(7) 0.1798(3) -0.2947(3) 0.0512(16) Uani d . 1
C C9A 0.2060(7) 0.3092(3) -0.2983(3) 0.0483(14) Uani d . 1
N N' 0.1002(6) 0.7865(3) 0.0899(2) 0.0603(14) Uani d . 1
C C1' 0.0862(7) 0.6429(3) 0.0886(3) 0.0613(16) Uani d . 1
H H1' 0.0308 0.6379 0.1378 0.074 Uiso calc R 1
C C2' 0.1247(8) 0.5791(3) 0.0418(3) 0.0677(18) Uani d . 1
H H2' 0.0913 0.5306 0.06 0.081 Uiso calc R 1
C C3' 0.2118(8) 0.5838(3) -0.0318(3) 0.0606(17) Uani d . 1
C C4' 0.2625(7) 0.6557(3) -0.0586(3) 0.0529(15) Uani d . 1
H H4' 0.3229 0.6604 -0.1064 0.064 Uiso calc R 1
C C4A' 0.2224(7) 0.7209(3) -0.0136(3) 0.0448(14) Uani d . 1
C C4B' 0.2442(8) 0.8024(3) -0.0275(3) 0.0469(14) Uani d . 1
C C5' 0.3149(8) 0.8472(4) -0.0880(3) 0.0669(17) Uani d . 1
H H5' 0.3663 0.8236 -0.132 0.08 Uiso calc R 1
C C6' 0.3094(11) 0.9267(4) -0.0832(4) 0.091(2) Uani d . 1
H H6' 0.3566 0.9564 -0.1242 0.109 Uiso calc R 1
C C7' 0.2357(11) 0.9619(3) -0.0193(4) 0.092(2) Uani d . 1
H H7' 0.236 1.0156 -0.0172 0.111 Uiso calc R 1
C C8' 0.1603(10) 0.9216(4) 0.0427(4) 0.077(2) Uani d . 1
H H8' 0.108 0.947 0.0853 0.093 Uiso calc R 1
C C8A' 0.1661(7) 0.8415(4) 0.0384(3) 0.0551(15) Uani d . 1
C C9A' 0.1334(8) 0.7143(3) 0.0593(3) 0.0507(15) Uani d . 1
C C10 0.3213(8) 0.2360(4) -0.4171(3) 0.0706(18) Uani d . 1
H H10A 0.3765 0.1864 -0.4213 0.085 Uiso calc R 1
H H10B 0.4042 0.2762 -0.4202 0.085 Uiso calc R 1
C C11 0.2044(10) 0.2448(5) -0.4876(3) 0.113(3) Uani d . 1
H H11A 0.2641 0.2404 -0.5378 0.17 Uiso calc R 1
H H11B 0.1524 0.2945 -0.4849 0.17 Uiso calc R 1
H H11C 0.1224 0.205 -0.4851 0.17 Uiso calc R 1
C C10' 0.0117(9) 0.8010(4) 0.1660(3) 0.0781(19) Uani d . 1
H H10C -0.0753 0.7631 0.1719 0.094 Uiso calc R 1
H H10D -0.0387 0.8518 0.1636 0.094 Uiso calc R 1
C C11' 0.1230(10) 0.7970(4) 0.2386(3) 0.102(3) Uani d . 1
H H11D 0.0607 0.8069 0.2871 0.153 Uiso calc R 1
H H11E 0.2082 0.8351 0.2334 0.153 Uiso calc R 1
H H11F 0.1714 0.7465 0.2418 0.153 Uiso calc R 1
C C12 0.0805(8) 0.4923(3) -0.1337(3) 0.0686(17) Uani d . 1
H H12A -0.0074 0.4775 -0.0971 0.082 Uiso calc R 1
H H12B 0.0447 0.5374 -0.164 0.082 Uiso calc R 1
C C12' 0.2339(8) 0.5129(3) -0.0840(3) 0.0685(17) Uani d . 1
H H12C 0.262 0.4694 -0.0494 0.082 Uiso calc R 1
H H12D 0.325 0.5214 -0.121 0.082 Uiso calc R 1

loop_
_atom_site_aniso_label
_atom_site_aniso_U_11
_atom_site_aniso_U_22
_atom_site_aniso_U_33
_atom_site_aniso_U_12
_atom_site_aniso_U_13
_atom_site_aniso_U_23
N 0.052(3) 0.075(3) 0.045(2) 0.001(3) 0.006(3) -0.009(2)
C1 0.078(5) 0.075(4) 0.050(3) -0.008(4) 0.018(4) 0.006(3)
C2 0.079(5) 0.067(4) 0.071(4) -0.006(4) -0.006(4) 0.020(3)
C3 0.065(5) 0.061(4) 0.057(3) 0.002(3) -0.010(4) 0.004(3)
C4 0.055(4) 0.066(4) 0.046(3) 0.001(3) -0.003(3) 0.006(3)
C4A 0.040(4) 0.052(3) 0.041(3) 0.002(3) -0.002(3) 0.005(3)
C4B 0.039(4) 0.058(3) 0.038(3) 0.001(3) -0.005(3) -0.001(3)
C5 0.055(4) 0.073(4) 0.049(3) -0.009(4) -0.007(3) 0.000(3)
C6 0.081(5) 0.069(5) 0.078(5) -0.019(4) -0.013(4) 0.006(4)
C7 0.080(5) 0.058(4) 0.093(5) -0.005(4) -0.017(5) -0.012(4)
C8 0.060(5) 0.080(4) 0.067(4) 0.001(4) -0.006(4) -0.024(3)
C8A 0.042(4) 0.064(4) 0.047(3) -0.001(3) -0.010(3) -0.008(3)
C9A 0.039(4) 0.061(4) 0.045(3) -0.007(3) 0.004(3) 0.004(3)
N' 0.063(4) 0.073(3) 0.045(2) -0.001(3) 0.004(3) -0.018(3)
C1' 0.050(4) 0.087(5) 0.047(3) 0.002(4) 0.007(3) 0.004(3)
C2' 0.060(5) 0.072(4) 0.071(4) 0.000(4) 0.007(4) 0.022(3)
C3' 0.058(5) 0.057(4) 0.067(4) 0.014(3) -0.005(4) 0.001(3)
C4' 0.046(4) 0.065(4) 0.048(3) 0.007(3) -0.001(3) -0.007(3)
C4A' 0.029(4) 0.062(4) 0.043(3) 0.001(3) -0.008(3) 0.006(2)
C4B' 0.034(3) 0.062(3) 0.045(3) 0.002(3) -0.001(3) -0.003(3)
C5' 0.072(5) 0.065(4) 0.064(4) -0.011(4) -0.001(4) 0.004(3)
C6' 0.118(7) 0.073(5) 0.082(5) -0.019(5) -0.007(5) 0.010(4)
C7' 0.114(7) 0.062(4) 0.100(5) -0.006(5) -0.011(6) 0.002(4)
C8' 0.082(6) 0.068(4) 0.082(5) 0.000(4) -0.008(4) -0.021(4)
C8A' 0.041(4) 0.071(4) 0.054(3) -0.002(4) -0.011(3) -0.002(3)
C9A' 0.043(4) 0.065(4) 0.044(3) -0.004(3) -0.009(3) 0.004(3)
C10 0.051(4) 0.115(5) 0.045(3) 0.009(4) 0.009(3) -0.012(3)
C11 0.072(6) 0.228(8) 0.040(3) 0.030(6) -0.001(4) -0.002(4)
C10' 0.068(5) 0.111(5) 0.055(4) -0.003(4) 0.017(4) -0.024(4)
C11' 0.077(6) 0.180(7) 0.049(3) -0.028(6) 0.016(4) -0.020(4)
C12 0.057(4) 0.060(4) 0.089(4) 0.008(3) -0.004(4) -0.008(3)
C12' 0.061(4) 0.062(4) 0.082(4) 0.018(3) 0.002(4) 0.002(3)

loop_
_atom_type_symbol
_atom_type_description
_atom_type_scat_dispersion_real
_atom_type_scat_dispersion_imag
_atom_type_scat_source
C C 0.0033 0.0016 'International Tables Vol C Tables 4.2.6.8 and 6.1.1.4'
H H 0 0 'International Tables Vol C Tables 4.2.6.8 and 6.1.1.4'
N N 0.0061 0.0033 'International Tables Vol C Tables 4.2.6.8 and 6.1.1.4'

loop_
_geom_angle_atom_site_label_1
_geom_angle_atom_site_label_2
_geom_angle_atom_site_label_3
_geom_angle
_geom_angle_publ_flag
C9A N C8A 108.8(4) n
C9A N C10 124.3(5) n
C8A N C10 126.8(5) n
C9A C1 C2 117.4(5) n
C9A C1 H1 121.3 n
C2 C1 H1 121.3 n
C1 C2 C3 124.0(5) n
C1 C2 H2 118 n
C3 C2 H2 118 n
C4 C3 C2 117.6(5) n
C4 C3 C12 122.0(5) n
C2 C3 C12 120.3(5) n
C3 C4 C4A 120.2(5) n
C3 C4 H4 119.9 n
C4A C4 H4 119.9 n
C4 C4A C9A 119.3(5) n
C4 C4A C4B 133.4(5) n
C9A C4A C4B 107.3(4) n
C5 C4B C8A 118.2(5) n
C5 C4B C4A 134.7(5) n
C8A C4B C4A 106.9(4) n
C6 C5 C4B 120.1(5) n
C6 C5 H5 120 n
C4B C5 H5 120 n
C5 C6 C7 120.0(6) n
C5 C6 H6 120 n
C7 C6 H6 120 n
C8 C7 C6 121.4(6) n
C8 C7 H7 119.3 n
C6 C7 H7 119.3 n
C7 C8 C8A 118.2(5) n
C7 C8 H8 120.9 n
C8A C8 H8 120.9 n
C8 C8A N 129.2(5) n
C8 C8A C4B 122.1(5) n
N C8A C4B 108.7(4) n
C1 C9A N 130.2(5) n
C1 C9A C4A 121.5(5) n
N C9A C4A 108.3(4) n
C9A' N' C8A' 109.0(4) n
C9A' N' C10' 124.4(5) n
C8A' N' C10' 126.6(5) n
C9A' C1' C2' 117.2(5) n
C9A' C1' H1' 121.4 n
C2' C1' H1' 121.4 n
C1' C2' C3' 123.2(5) n
C1' C2' H2' 118.4 n
C3' C2' H2' 118.4 n
C4' C3' C2' 118.5(5) n
C4' C3' C12' 120.9(5) n
C2' C3' C12' 120.3(5) n
C3' C4' C4A' 119.4(5) n
C3' C4' H4' 120.3 n
C4A' C4' H4' 120.3 n
C4' C4A' C9A' 120.7(5) n
C4' C4A' C4B' 133.0(5) n
C9A' C4A' C4B' 106.2(5) n
C5' C4B' C8A' 117.7(5) n
C5' C4B' C4A' 135.5(5) n
C8A' C4B' C4A' 106.8(5) n
C6' C5' C4B' 120.3(6) n
C6' C5' H5' 119.9 n
C4B' C5' H5' 119.9 n
C7' C6' C5' 120.5(6) n
C7' C6' H6' 119.8 n
C5' C6' H6' 119.8 n
C6' C7' C8' 122.9(6) n
C6' C7' H7' 118.5 n
C8' C7' H7' 118.5 n
C7' C8' C8A' 116.8(6) n
C7' C8' H8' 121.6 n
C8A' C8' H8' 121.6 n
N' C8A' C8' 129.9(6) n
N' C8A' C4B' 108.2(5) n
C8' C8A' C4B' 121.8(6) n
N' C9A' C1' 129.2(5) n
N' C9A' C4A' 109.9(5) n
C1' C9A' C4A' 120.9(5) n
N C10 C11 112.5(5) n
N C10 H10A 109.1 n
C11 C10 H10A 109.1 n
N C10 H10B 109.1 n
C11 C10 H10B 109.1 n
H10A C10 H10B 107.8 n
C10 C11 H11A 109.5 n
C10 C11 H11B 109.5 n
H11A C11 H11B 109.5 n
C10 C11 H11C 109.5 n
H11A C11 H11C 109.5 n
H11B C11 H11C 109.5 n
N' C10' C11' 112.0(6) n
N' C10' H10C 109.2 n
C11' C10' H10C 109.2 n
N' C10' H10D 109.2 n
C11' C10' H10D 109.2 n
H10C C10' H10D 107.9 n
C10' C11' H11D 109.5 n
C10' C11' H11E 109.5 n
H11D C11' H11E 109.5 n
C10' C11' H11F 109.5 n
H11D C11' H11F 109.5 n
H11E C11' H11F 109.5 n
C3 C12 C12' 111.4(5) n
C3 C12 H12A 109.4 n
C12' C12 H12A 109.4 n
C3 C12 H12B 109.4 n
C12' C12 H12B 109.4 n
H12A C12 H12B 108 n
C3' C12' C12 113.3(5) n
C3' C12' H12C 108.9 n
C12 C12' H12C 108.9 n
C3' C12' H12D 108.9 n
C12 C12' H12D 108.9 n
H12C C12' H12D 107.7 n

loop_
_geom_bond_atom_site_label_1
_geom_bond_atom_site_label_2
_geom_bond_distance
_geom_bond_publ_flag
N C9A 1.385(6) n
N C8A 1.387(6) n
N C10 1.453(6) n
C1 C9A 1.361(7) n
C1 C2 1.369(7) n
C1 H1 0.93 n
C2 C3 1.397(8) n
C2 H2 0.93 n
C3 C4 1.378(6) n
C3 C12 1.513(7) n
C4 C4A 1.395(6) n
C4 H4 0.93 n
C4A C9A 1.408(7) n
C4A C4B 1.427(6) n
C4B C5 1.403(7) n
C4B C8A 1.406(7) n
C5 C6 1.369(7) n
C5 H5 0.93 n
C6 C7 1.402(8) n
C6 H6 0.93 n
C7 C8 1.372(8) n
C7 H7 0.93 n
C8 C8A 1.379(7) n
C8 H8 0.93 n
N' C9A' 1.373(6) n
N' C8A' 1.382(7) n
N' C10' 1.464(7) n
C1' C9A' 1.380(7) n
C1' C2' 1.380(7) n
C1' H1' 0.93 n
C2' C3' 1.405(7) n
C2' H2' 0.93 n
C3' C4' 1.384(7) n
C3' C12' 1.508(7) n
C4' C4A' 1.386(7) n
C4' H4' 0.93 n
C4A' C9A' 1.406(7) n
C4A' C4B' 1.439(7) n
C4B' C5' 1.386(7) n
C4B' C8A' 1.426(7) n
C5' C6' 1.377(7) n
C5' H5' 0.93 n
C6' C7' 1.354(9) n
C6' H6' 0.93 n
C7' C8' 1.377(8) n
C7' H7' 0.93 n
C8' C8A' 1.389(7) n
C8' H8' 0.93 n
C10 C11 1.507(8) n
C10 H10A 0.97 n
C10 H10B 0.97 n
C11 H11A 0.96 n
C11 H11B 0.96 n
C11 H11C 0.96 n
C10' C11' 1.501(8) n
C10' H10C 0.97 n
C10' H10D 0.97 n
C11' H11D 0.96 n
C11' H11E 0.96 n
C11' H11F 0.96 n
C12 C12' 1.534(7) n
C12 H12A 0.97 n
C12 H12B 0.97 n
C12' H12C 0.97 n
C12' H12D 0.97 n

loop_
_geom_torsion_atom_site_label_1
_geom_torsion_atom_site_label_2
_geom_torsion_atom_site_label_3
_geom_torsion_atom_site_label_4
_geom_torsion
_geom_torsion_publ_flag
C9A C1 C2 C3 -0.8(10) n
C1 C2 C3 C4 -0.2(9) n
C1 C2 C3 C12 175.4(6) n
C2 C3 C4 C4A 1.2(8) n
C12 C3 C4 C4A -174.3(6) n
C3 C4 C4A C9A -1.1(8) n
C3 C4 C4A C4B 176.6(6) n
C4 C4A C4B C5 -3.8(11) n
C9A C4A C4B C5 174.2(7) n
C4 C4A C4B C8A -178.6(6) n
C9A C4A C4B C8A -0.7(6) n
C8A C4B C5 C6 -1.7(9) n
C4A C4B C5 C6 -176.1(6) n
C4B C5 C6 C7 1.2(10) n
C5 C6 C7 C8 -0.8(11) n
C6 C7 C8 C8A 0.9(10) n
C7 C8 C8A N 175.3(6) n
C7 C8 C8A C4B -1.4(9) n
C9A N C8A C8 -176.9(6) n
C10 N C8A C8 6.2(9) n
C9A N C8A C4B 0.2(6) n
C10 N C8A C4B -176.7(5) n
C5 C4B C8A C8 1.8(9) n
C4A C4B C8A C8 177.7(5) n
C5 C4B C8A N -175.5(5) n
C4A C4B C8A N 0.3(6) n
C2 C1 C9A N -177.9(6) n
C2 C1 C9A C4A 0.9(9) n
C8A N C9A C1 178.3(6) n
C10 N C9A C1 -4.7(9) n
C8A N C9A C4A -0.6(6) n
C10 N C9A C4A 176.4(5) n
C4 C4A C9A C1 0.1(9) n
C4B C4A C9A C1 -178.2(5) n
C4 C4A C9A N 179.1(5) n
C4B C4A C9A N 0.8(6) n
C9A' C1' C2' C3' 1.7(9) n
C1' C2' C3' C4' 0.4(9) n
C1' C2' C3' C12' -173.5(6) n
C2' C3' C4' C4A' -1.7(8) n
C12' C3' C4' C4A' 172.1(5) n
C3' C4' C4A' C9A' 1.0(8) n
C3' C4' C4A' C4B' -174.3(6) n
C4' C4A' C4B' C5' -1.9(11) n
C9A' C4A' C4B' C5' -177.7(7) n
C4' C4A' C4B' C8A' 175.7(6) n
C9A' C4A' C4B' C8A' -0.1(6) n
C8A' C4B' C5' C6' 0.4(9) n
C4A' C4B' C5' C6' 177.8(7) n
C4B' C5' C6' C7' 0.3(11) n
C5' C6' C7' C8' -1.4(13) n
C6' C7' C8' C8A' 1.6(12) n
C9A' N' C8A' C8' 178.1(6) n
C10' N' C8A' C8' -3.0(10) n
C9A' N' C8A' C4B' 0.0(6) n
C10' N' C8A' C4B' 178.9(5) n
C7' C8' C8A' N' -178.7(7) n
C7' C8' C8A' C4B' -0.9(10) n
C5' C4B' C8A' N' 178.2(5) n
C4A' C4B' C8A' N' 0.1(6) n
C5' C4B' C8A' C8' -0.1(9) n
C4A' C4B' C8A' C8' -178.2(5) n
C8A' N' C9A' C1' -177.2(6) n
C10' N' C9A' C1' 3.8(9) n
C8A' N' C9A' C4A' -0.1(6) n
C10' N' C9A' C4A' -179.0(6) n
C2' C1' C9A' N' 174.5(6) n
C2' C1' C9A' C4A' -2.4(8) n
C4' C4A' C9A' N' -176.3(5) n
C4B' C4A' C9A' N' 0.1(6) n
C4' C4A' C9A' C1' 1.1(8) n
C4B' C4A' C9A' C1' 177.6(5) n
C9A N C10 C11 -86.0(7) n
C8A N C10 C11 90.5(7) n
C9A' N' C10' C11' 83.9(7) n
C8A' N' C10' C11' -94.8(7) n
C4 C3 C12 C12' 99.5(7) n
C2 C3 C12 C12' -75.8(7) n
C4' C3' C12' C12 -95.7(7) n
C2' C3' C12' C12 78.0(7) n
C3 C12 C12' C3' 173.4(5) n

loop_
_cod_related_entry_id
_cod_related_entry_database
_cod_related_entry_code
1 ChemSpider 21128454
